data_4082737
loop_
_publ_author_name
'Liu, Jun-Feng'
'Pan, Fu-Xing'
'Yao, Shuang'
'Min, Xue'
'Cui, Dongmei'
'Sun, Zhong-Ming'

_publ_section_title
;
 Syntheses, Structure, and Properties of Mixed Cp--Amidinate
 Rare-Earth-Metal(III) Complexes
;
_journal_issue 6
_journal_name_full Organometallics
_journal_page_first 1374
_journal_paper_doi 10.1021/om400856d
_journal_volume 33
_journal_year 2014
_chemical_formula_sum 'C30 H38 Gd N3 Si2'
_chemical_formula_weight 654.06
_chemical_name_systematic
; 
 ? 
;
_space_group_IT_number 2
_symmetry_cell_setting triclinic
_symmetry_space_group_name_Hall '-P 1'
_symmetry_space_group_name_H-M 'P -1'
_atom_sites_solution_hydrogens geom
_atom_sites_solution_primary direct
_atom_sites_solution_secondary difmap
_audit_creation_method SHELXL-97
_cell_angle_alpha 89.1450(10)
_cell_angle_beta 86.1270(10)
_cell_angle_gamma 80.3350(10)
_cell_formula_units_Z 2
_cell_length_a 8.6048(5)
_cell_length_b 8.9205(4)
_cell_length_c 20.4268(10)
_cell_measurement_temperature 200(2)
_cell_volume 1542.15(14)
_computing_structure_refinement 'SHELXL-97 (Sheldrick, 1997)'
_computing_structure_solution 'SHELXS-97 (Sheldrick, 1990)'
_diffrn_ambient_temperature 200(2)
_diffrn_measured_fraction_theta_full 0.983
_diffrn_measured_fraction_theta_max 0.983
_diffrn_radiation_monochromator graphite
_diffrn_radiation_source 'fine-focus sealed tube'
_diffrn_radiation_type MoK\a
_diffrn_radiation_wavelength 0.71073
_diffrn_reflns_av_R_equivalents 0.0180
_diffrn_reflns_av_sigmaI/netI 0.0376
_diffrn_reflns_limit_h_max 7
_diffrn_reflns_limit_h_min -10
_diffrn_reflns_limit_k_max 11
_diffrn_reflns_limit_k_min -11
_diffrn_reflns_limit_l_max 22
_diffrn_reflns_limit_l_min -25
_diffrn_reflns_number 8625
_diffrn_reflns_theta_full 26.18
_diffrn_reflns_theta_max 26.18
_diffrn_reflns_theta_min 2.00
_exptl_absorpt_coefficient_mu 2.250
_exptl_absorpt_correction_T_max 0.7453
_exptl_absorpt_correction_T_min 0.6636
_exptl_absorpt_correction_type multi-scan
_exptl_absorpt_process_details sadabs
_exptl_crystal_density_diffrn 1.409
_exptl_crystal_density_method 'not measured'
_exptl_crystal_F_000 662
_exptl_crystal_size_max 0.26
_exptl_crystal_size_mid 0.14
_exptl_crystal_size_min 0.10
_refine_diff_density_max 0.688
_refine_diff_density_min -0.530
_refine_diff_density_rms 0.078
_refine_ls_extinction_method none
_refine_ls_goodness_of_fit_ref 1.015
_refine_ls_hydrogen_treatment mixed
_refine_ls_matrix_type full
_refine_ls_number_parameters 331
_refine_ls_number_reflns 6071
_refine_ls_number_restraints 0
_refine_ls_restrained_S_all 1.015
_refine_ls_R_factor_all 0.0326
_refine_ls_R_factor_gt 0.0277
_refine_ls_shift/su_max 0.001
_refine_ls_shift/su_mean 0.000
_refine_ls_structure_factor_coef Fsqd
_refine_ls_weighting_details 'calc w=1/[\s^2^(Fo^2^)+(0.0294P)^2^+0.6220P] where P=(Fo^2^+2Fc^2^)/3'
_refine_ls_weighting_scheme calc
_refine_ls_wR_factor_gt 0.0610
_refine_ls_wR_factor_ref 0.0631
_reflns_number_gt 5524
_reflns_number_total 6071
_reflns_threshold_expression >2sigma(I)
_cod_data_source_file om400856d_si_002.cif
_cod_data_source_block 5b
_cod_original_sg_symbol_H-M P-1
_cod_database_code 4082737

loop_
_symmetry_equiv_pos_as_xyz
'x, y, z'
'-x, -y, -z'

loop_
_atom_site_label
_atom_site_type_symbol
_atom_site_fract_x
_atom_site_fract_y
_atom_site_fract_z
_atom_site_U_iso_or_equiv
_atom_site_adp_type
_atom_site_occupancy
_atom_site_symmetry_multiplicity
_atom_site_calc_flag
_atom_site_refinement_flags
Gd1 Gd 0.999325(18) 0.624050(16) 0.307490(7) 0.02733(6) Uani 1 1 d .
Si1 Si 1.31143(12) 0.37210(10) 0.19189(4) 0.0351(2) Uani 1 1 d .
Si2 Si 0.82473(12) 0.85591(10) 0.15952(5) 0.0399(2) Uani 1 1 d .
N1 N 1.1468(3) 0.5094(3) 0.21047(12) 0.0317(6) Uani 1 1 d .
N2 N 0.9491(3) 0.7107(3) 0.19713(13) 0.0332(6) Uani 1 1 d .
N3 N 0.7746(4) 0.8427(3) 0.33577(15) 0.0430(7) Uani 1 1 d .
C1 C 1.0786(4) 0.6223(3) 0.17311(15) 0.0301(7) Uani 1 1 d .
C2 C 1.1579(4) 0.6562(4) 0.10795(16) 0.0354(7) Uani 1 1 d .
C3 C 1.2378(5) 0.7796(4) 0.10416(17) 0.0455(9) Uani 1 1 d .
H3 H 1.2376 0.8401 0.1409 0.055 Uiso 1 1 calc R
C4 C 1.3171(6) 0.8129(5) 0.0463(2) 0.0602(12) Uani 1 1 d .
H4 H 1.3731 0.8936 0.0443 0.072 Uiso 1 1 calc R
C5 C 1.3131(6) 0.7264(5) -0.0085(2) 0.0678(13) Uani 1 1 d .
H5 H 1.3658 0.7493 -0.0477 0.081 Uiso 1 1 calc R
C6 C 1.2321(6) 0.6073(5) -0.00574(19) 0.0632(12) Uani 1 1 d .
H6 H 1.2288 0.5499 -0.0431 0.076 Uiso 1 1 calc R
C7 C 1.1548(5) 0.5713(4) 0.05258(17) 0.0472(9) Uani 1 1 d .
H7 H 1.1005 0.4894 0.0543 0.057 Uiso 1 1 calc R
C8 C 0.6836(4) 0.9329(4) 0.36229(17) 0.0370(8) Uani 1 1 d .
C9 C 0.5680(4) 1.0409(3) 0.39825(15) 0.0312(7) Uani 1 1 d .
C10 C 0.6070(5) 1.1792(4) 0.41598(18) 0.0437(8) Uani 1 1 d .
H10 H 0.7055 1.2040 0.4036 0.052 Uiso 1 1 calc R
C11 C 0.4953(6) 1.2783(4) 0.4524(2) 0.0560(11) Uani 1 1 d .
H11 H 0.5185 1.3716 0.4647 0.067 Uiso 1 1 calc R
C12 C 0.3496(5) 1.2409(4) 0.47090(18) 0.0541(10) Uani 1 1 d .
H12 H 0.2758 1.3086 0.4959 0.065 Uiso 1 1 calc R
C13 C 0.3131(5) 1.1050(4) 0.45270(17) 0.0452(9) Uani 1 1 d .
H13 H 0.2141 1.0812 0.4650 0.054 Uiso 1 1 calc R
C14 C 0.4217(4) 1.0032(4) 0.41638(16) 0.0355(7) Uani 1 1 d .
H14 H 0.3970 0.9104 0.4042 0.043 Uiso 1 1 calc R
C15 C 0.9839(5) 0.3529(4) 0.3663(2) 0.0488(9) Uani 1 1 d .
H15 H 1.0805 0.2977 0.3770 0.059 Uiso 1 1 calc R
C16 C 0.9141(6) 0.3452(4) 0.3074(2) 0.0548(11) Uani 1 1 d .
H16 H 0.9548 0.2837 0.2718 0.066 Uiso 1 1 calc R
C17 C 0.7712(6) 0.4470(5) 0.3114(2) 0.0583(12) Uani 1 1 d .
H17 H 0.7001 0.4655 0.2788 0.070 Uiso 1 1 calc R
C18 C 0.7540(5) 0.5162(4) 0.3731(2) 0.0481(9) Uani 1 1 d .
H18 H 0.6696 0.5888 0.3886 0.058 Uiso 1 1 calc R
C19 C 0.8842(5) 0.4578(4) 0.40668(18) 0.0459(9) Uani 1 1 d .
H19 H 0.9025 0.4837 0.4491 0.055 Uiso 1 1 calc R
C20 C 1.2210(6) 0.6503(5) 0.3936(3) 0.0662(14) Uani 1 1 d .
H20 H 1.2422 0.5694 0.4227 0.079 Uiso 1 1 calc R
C21 C 1.1088(5) 0.7768(6) 0.4036(2) 0.0657(14) Uani 1 1 d .
H21 H 1.0393 0.7969 0.4404 0.079 Uiso 1 1 calc R
C22 C 1.1167(6) 0.8677(5) 0.3503(3) 0.0720(16) Uani 1 1 d .
H22 H 1.0543 0.9621 0.3444 0.086 Uiso 1 1 calc R
C23 C 1.2313(7) 0.7973(8) 0.3071(2) 0.0792(18) Uani 1 1 d .
H23 H 1.2605 0.8345 0.2661 0.095 Uiso 1 1 calc R
C24 C 1.2959(5) 0.6635(7) 0.3339(3) 0.0775(17) Uani 1 1 d .
H24 H 1.3775 0.5930 0.3146 0.093 Uiso 1 1 calc R
C25 C 1.3593(6) 0.2630(5) 0.2684(2) 0.0661(13) Uani 1 1 d .
H25A H 1.3699 0.3321 0.3028 0.099 Uiso 1 1 calc R
H25B H 1.4566 0.1935 0.2607 0.099 Uiso 1 1 calc R
H25C H 1.2759 0.2071 0.2811 0.099 Uiso 1 1 calc R
C26 C 1.2758(5) 0.2318(4) 0.1298(2) 0.0577(11) Uani 1 1 d .
H26A H 1.1705 0.2101 0.1374 0.086 Uiso 1 1 calc R
H26B H 1.3505 0.1396 0.1336 0.086 Uiso 1 1 calc R
H26C H 1.2882 0.2735 0.0866 0.086 Uiso 1 1 calc R
C27 C 1.4890(5) 0.4532(4) 0.1626(2) 0.0505(9) Uani 1 1 d .
H27A H 1.4762 0.4922 0.1189 0.076 Uiso 1 1 calc R
H27B H 1.5807 0.3753 0.1626 0.076 Uiso 1 1 calc R
H27C H 1.5018 0.5341 0.1912 0.076 Uiso 1 1 calc R
C28 C 0.6182(5) 0.8437(5) 0.1901(2) 0.0627(12) Uani 1 1 d .
H28A H 0.5823 0.7633 0.1678 0.094 Uiso 1 1 calc R
H28B H 0.5508 0.9384 0.1819 0.094 Uiso 1 1 calc R
H28C H 0.6150 0.8232 0.2364 0.094 Uiso 1 1 calc R
C29 C 0.8294(6) 0.8441(5) 0.0682(2) 0.0752(15) Uani 1 1 d .
H29A H 0.9257 0.8722 0.0494 0.113 Uiso 1 1 calc R
H29B H 0.7409 0.9120 0.0525 0.113 Uiso 1 1 calc R
H29C H 0.8239 0.7419 0.0556 0.113 Uiso 1 1 calc R
C30 C 0.8698(6) 1.0434(4) 0.1835(2) 0.0649(12) Uani 1 1 d .
H30A H 0.8739 1.0468 0.2303 0.097 Uiso 1 1 calc R
H30B H 0.7889 1.1228 0.1697 0.097 Uiso 1 1 calc R
H30C H 0.9701 1.0573 0.1629 0.097 Uiso 1 1 calc R

loop_
_atom_site_aniso_label
_atom_site_aniso_U_11
_atom_site_aniso_U_22
_atom_site_aniso_U_33
_atom_site_aniso_U_23
_atom_site_aniso_U_13
_atom_site_aniso_U_12
Gd1 0.02747(9) 0.02533(8) 0.02889(9) -0.00314(5) -0.00224(6) -0.00316(6)
Si1 0.0389(5) 0.0287(4) 0.0341(5) -0.0021(4) -0.0003(4) 0.0043(4)
Si2 0.0426(6) 0.0272(4) 0.0490(6) 0.0007(4) -0.0168(5) 0.0023(4)
N1 0.0365(16) 0.0274(13) 0.0290(13) 0.0000(10) -0.0037(11) 0.0014(11)
N2 0.0331(15) 0.0291(13) 0.0349(14) -0.0009(11) -0.0070(12) 0.0038(11)
N3 0.0370(17) 0.0372(16) 0.0527(18) -0.0060(14) -0.0010(14) -0.0003(14)
C1 0.0363(18) 0.0250(15) 0.0298(16) -0.0050(12) -0.0077(14) -0.0045(13)
C2 0.0387(19) 0.0347(17) 0.0314(17) 0.0015(13) -0.0058(14) -0.0012(14)
C3 0.059(3) 0.043(2) 0.0348(19) 0.0033(15) -0.0050(17) -0.0098(18)
C4 0.076(3) 0.059(3) 0.048(2) 0.0086(19) 0.004(2) -0.025(2)
C5 0.094(4) 0.068(3) 0.040(2) 0.010(2) 0.015(2) -0.021(3)
C6 0.096(4) 0.060(3) 0.033(2) -0.0076(18) 0.004(2) -0.013(3)
C7 0.065(3) 0.0390(19) 0.0373(19) -0.0028(15) -0.0054(18) -0.0057(18)
C8 0.037(2) 0.0343(17) 0.0404(19) 0.0018(15) -0.0053(16) -0.0068(15)
C9 0.0366(18) 0.0257(15) 0.0292(16) 0.0014(12) -0.0060(14) 0.0025(13)
C10 0.050(2) 0.0337(18) 0.048(2) -0.0012(15) 0.0017(17) -0.0103(16)
C11 0.081(3) 0.0289(18) 0.057(2) -0.0083(17) 0.002(2) -0.0073(19)
C12 0.069(3) 0.043(2) 0.042(2) -0.0054(16) 0.008(2) 0.011(2)
C13 0.039(2) 0.053(2) 0.040(2) 0.0016(16) -0.0011(16) 0.0025(17)
C14 0.0364(19) 0.0359(17) 0.0345(17) -0.0015(13) -0.0094(14) -0.0034(15)
C15 0.041(2) 0.0334(18) 0.069(3) 0.0130(17) 0.0025(19) -0.0017(16)
C16 0.079(3) 0.037(2) 0.052(2) -0.0149(17) 0.017(2) -0.028(2)
C17 0.064(3) 0.070(3) 0.053(2) 0.021(2) -0.026(2) -0.043(2)
C18 0.037(2) 0.0383(19) 0.067(3) 0.0012(18) 0.0081(19) -0.0069(16)
C19 0.057(3) 0.049(2) 0.0361(19) 0.0009(16) 0.0018(17) -0.0219(19)
C20 0.078(3) 0.055(3) 0.077(3) 0.016(2) -0.048(3) -0.027(2)
C21 0.052(3) 0.098(4) 0.055(3) -0.040(3) 0.011(2) -0.037(3)
C22 0.056(3) 0.033(2) 0.135(5) -0.003(3) -0.048(3) -0.014(2)
C23 0.084(4) 0.134(5) 0.043(2) 0.019(3) -0.021(3) -0.081(4)
C24 0.029(2) 0.101(4) 0.103(4) -0.064(3) -0.010(2) -0.004(2)
C25 0.073(3) 0.054(2) 0.055(3) 0.016(2) 0.005(2) 0.029(2)
C26 0.062(3) 0.040(2) 0.070(3) -0.0156(19) -0.006(2) -0.0032(19)
C27 0.040(2) 0.051(2) 0.058(2) -0.0069(18) -0.0042(18) -0.0005(18)
C28 0.041(2) 0.048(2) 0.099(3) -0.002(2) -0.026(2) 0.0005(19)
C29 0.096(4) 0.063(3) 0.059(3) 0.006(2) -0.034(3) 0.021(3)
C30 0.069(3) 0.0322(19) 0.096(3) 0.002(2) -0.019(3) -0.010(2)

loop_
_atom_type_symbol
_atom_type_description
_atom_type_scat_dispersion_real
_atom_type_scat_dispersion_imag
_atom_type_scat_source
C C 0.0033 0.0016 'International Tables Vol C Tables 4.2.6.8 and 6.1.1.4'
H H 0.0000 0.0000 'International Tables Vol C Tables 4.2.6.8 and 6.1.1.4'
N N 0.0061 0.0033 'International Tables Vol C Tables 4.2.6.8 and 6.1.1.4'
Si Si 0.0817 0.0704 'International Tables Vol C Tables 4.2.6.8 and 6.1.1.4'
Gd Gd -0.1653 3.9035 'International Tables Vol C Tables 4.2.6.8 and 6.1.1.4'

loop_
_geom_angle_atom_site_label_1
_geom_angle_atom_site_label_2
_geom_angle_atom_site_label_3
_geom_angle
N2 Gd1 N1 56.33(9)
N2 Gd1 N3 81.90(9)
N1 Gd1 N3 138.23(9)
N2 Gd1 C15 130.96(11)
N1 Gd1 C15 93.44(10)
N3 Gd1 C15 117.42(11)
N2 Gd1 C16 101.63(11)
N1 Gd1 C16 77.82(10)
N3 Gd1 C16 114.98(12)
C15 Gd1 C16 29.72(12)
N2 Gd1 C21 127.40(13)
N1 Gd1 C21 127.36(11)
N3 Gd1 C21 75.89(13)
C15 Gd1 C21 101.52(15)
C16 Gd1 C21 130.96(15)
N2 Gd1 C17 92.98(11)
N1 Gd1 C17 96.27(12)
N3 Gd1 C17 85.57(13)
C15 Gd1 C17 48.98(13)
C16 Gd1 C17 29.88(13)
C21 Gd1 C17 131.13(13)
N2 Gd1 C20 135.77(12)
N1 Gd1 C20 105.14(14)
N3 Gd1 C20 104.78(14)
C15 Gd1 C20 85.37(13)
C16 Gd1 C20 113.70(14)
C21 Gd1 C20 29.08(14)
C17 Gd1 C20 130.73(13)
N2 Gd1 C23 88.77(12)
N1 Gd1 C23 84.42(15)
N3 Gd1 C23 95.02(18)
C15 Gd1 C23 129.38(16)
C16 Gd1 C23 149.2(2)
C21 Gd1 C23 47.56(14)
C17 Gd1 C23 178.21(13)
C20 Gd1 C23 47.48(14)
N2 Gd1 C19 141.39(11)
N1 Gd1 C19 122.88(10)
N3 Gd1 C19 89.22(11)
C15 Gd1 C19 29.82(11)
C16 Gd1 C19 49.08(11)
C21 Gd1 C19 85.69(13)
C17 Gd1 C19 48.73(12)
C20 Gd1 C19 82.83(13)
C23 Gd1 C19 129.56(12)
N2 Gd1 C24 109.08(16)
N1 Gd1 C24 80.12(12)
N3 Gd1 C24 117.16(12)
C15 Gd1 C24 100.94(17)
C16 Gd1 C24 121.95(17)
C21 Gd1 C24 47.67(13)
C17 Gd1 C24 149.70(18)
C20 Gd1 C24 28.80(15)
C23 Gd1 C24 28.79(16)
C19 Gd1 C24 108.39(17)
N2 Gd1 C22 98.73(14)
N1 Gd1 C22 112.49(15)
N3 Gd1 C22 69.89(13)
C15 Gd1 C22 129.82(15)
C16 Gd1 C22 159.53(16)
C21 Gd1 C22 28.78(14)
C17 Gd1 C22 150.82(18)
C20 Gd1 C22 47.56(13)
C23 Gd1 C22 28.84(16)
C19 Gd1 C22 113.32(16)
C24 Gd1 C22 47.50(14)
N1 Si1 C27 113.28(15)
N1 Si1 C25 107.70(16)
C27 Si1 C25 107.5(2)
N1 Si1 C26 112.89(17)
C27 Si1 C26 108.37(19)
C25 Si1 C26 106.7(2)
N2 Si2 C30 109.77(18)
N2 Si2 C28 107.46(17)
C30 Si2 C28 108.5(2)
N2 Si2 C29 115.11(17)
C30 Si2 C29 109.6(2)
C28 Si2 C29 106.1(2)
C1 N1 Si1 129.2(2)
C1 N1 Gd1 90.86(19)
Si1 N1 Gd1 137.89(14)
C1 N2 Si2 129.9(2)
C1 N2 Gd1 91.47(19)
Si2 N2 Gd1 137.43(14)
C8 N3 Gd1 164.7(3)
N2 C1 N1 118.6(3)
N2 C1 C2 121.3(3)
N1 C1 C2 119.9(3)
N2 C1 Gd1 60.18(16)
N1 C1 Gd1 60.50(16)
C2 C1 Gd1 160.5(2)
C7 C2 C3 119.0(3)
C7 C2 C1 123.1(3)
C3 C2 C1 117.9(3)
C4 C3 C2 120.4(3)
C5 C4 C3 119.8(4)
C6 C5 C4 120.3(4)
C5 C6 C7 120.2(4)
C2 C7 C6 120.3(4)
N3 C8 C9 177.1(4)
C14 C9 C10 121.3(3)
C14 C9 C8 119.2(3)
C10 C9 C8 119.4(3)
C11 C10 C9 118.0(4)
C10 C11 C12 120.8(3)
C13 C12 C11 120.3(4)
C12 C13 C14 120.5(4)
C13 C14 C9 119.0(3)
C16 C15 C19 108.2(4)
C16 C15 Gd1 75.4(2)
C19 C15 Gd1 75.89(19)
C15 C16 C17 107.4(3)
C15 C16 Gd1 74.9(2)
C17 C16 Gd1 75.3(2)
C16 C17 C18 108.1(4)
C16 C17 Gd1 74.8(2)
C18 C17 Gd1 75.6(2)
C19 C18 C17 107.9(4)
C19 C18 Gd1 75.2(2)
C17 C18 Gd1 74.6(2)
C18 C19 C15 108.4(3)
C18 C19 Gd1 75.5(2)
C15 C19 Gd1 74.3(2)
C24 C20 C21 107.8(4)
C24 C20 Gd1 75.7(2)
C21 C20 Gd1 75.1(2)
C22 C21 C20 107.9(4)
C22 C21 Gd1 76.1(2)
C20 C21 Gd1 75.8(2)
C21 C22 C23 108.1(4)
C21 C22 Gd1 75.1(2)
C23 C22 Gd1 75.5(2)
C24 C23 C22 108.2(4)
C24 C23 Gd1 75.7(3)
C22 C23 Gd1 75.7(2)
C23 C24 C20 108.0(5)
C23 C24 Gd1 75.5(3)
C20 C24 Gd1 75.5(3)

loop_
_geom_bond_atom_site_label_1
_geom_bond_atom_site_label_2
_geom_bond_distance
Gd1 N2 2.415(3)
Gd1 N1 2.423(3)
Gd1 N3 2.548(3)
Gd1 C15 2.704(3)
Gd1 C16 2.709(3)
Gd1 C21 2.712(4)
Gd1 C17 2.714(4)
Gd1 C20 2.721(4)
Gd1 C23 2.722(4)
Gd1 C19 2.724(3)
Gd1 C24 2.724(4)
Gd1 C22 2.724(4)
Si1 N1 1.735(3)
Si1 C27 1.857(4)
Si1 C25 1.861(4)
Si1 C26 1.870(4)
Si2 N2 1.741(3)
Si2 C30 1.859(4)
Si2 C28 1.864(4)
Si2 C29 1.868(4)
N1 C1 1.334(4)
N2 C1 1.322(4)
N3 C8 1.139(4)
C1 C2 1.504(4)
C2 C7 1.375(5)
C2 C3 1.391(5)
C3 C4 1.378(5)
C4 C5 1.375(6)
C5 C6 1.364(6)
C6 C7 1.385(5)
C8 C9 1.435(5)
C9 C14 1.382(5)
C9 C10 1.391(4)
C10 C11 1.378(5)
C11 C12 1.378(6)
C12 C13 1.365(5)
C13 C14 1.375(5)
C15 C16 1.388(6)
C15 C19 1.397(5)
C16 C17 1.398(6)
C17 C18 1.399(6)
C18 C19 1.376(6)
C20 C24 1.354(7)
C20 C21 1.364(7)
C21 C22 1.351(7)
C22 C23 1.356(8)
C23 C24 1.354(7)
